data_9009996
loop_
_publ_author_name
'Nakai, I.'
'Appleman, D. E.'

_publ_section_title
;
 The crystal structure of gerstleyite Na2(Sb,As)8S13*2H2O:
 the first sulfosalt mineral of sodium
;
_journal_name_full 'Chemistry Letters'
_journal_page_first 1327
_journal_page_last 1330
_journal_volume 1981
_journal_year 1981
_chemical_compound_source 'Baker mine, Kern County, Boron, California, USA'
_chemical_formula_sum 'As0.8 H2 Na2 O2 S13 Sb7.2'
_chemical_name_mineral Gerstleyite
_space_group_IT_number 8
_symmetry_space_group_name_Hall 'C -2y'
_symmetry_space_group_name_H-M 'C 1 m 1'
_cell_angle_alpha 90
_cell_angle_beta 127.85
_cell_angle_gamma 90
_cell_formula_units_Z 2
_cell_length_a 9.911
_cell_length_b 23.05
_cell_length_c 7.097
_cell_volume 1280.210
_database_code_amcsd 0012197
_exptl_crystal_density_diffrn 3.718
_cod_original_formula_sum 'Na2 (Sb7.2 As.8) S13 O2 H2'
_cod_database_code 9009996

loop_
_space_group_symop_operation_xyz
x,y,z
1/2+x,1/2+y,z
x,-y,z
1/2+x,1/2-y,z

loop_
_atom_site_label
_atom_site_fract_x
_atom_site_fract_y
_atom_site_fract_z
_atom_site_occupancy
_atom_site_U_iso_or_equiv
_atom_site_type_symbol
_atom_site_attached_hydrogens
Na 0.01030 0.42550 0.02240 1.00000 0.05573 Na 0
Sb1 0.41280 0.40590 0.79330 0.83000 0.02242 Sb 0
As1 0.41280 0.40590 0.79330 0.17000 0.02242 As 0
Sb2 0.08590 0.16850 0.50340 0.98000 0.01912 Sb 0
As2 0.08590 0.16850 0.50340 0.02000 0.01912 As 0
Sb3 0.48460 0.16900 0.51550 0.91000 0.01786 Sb 0
As3 0.48460 0.16900 0.51550 0.09000 0.01786 As 0
Sb4 0.49350 0.24610 0.98290 0.88000 0.02077 Sb 0
As4 0.49350 0.24610 0.98290 0.12000 0.02077 As 0
S1 0.00000 0.00000 0.00000 1.00000 0.02938 S 0
S2 0.46810 0.42610 0.51590 1.00000 0.03116 S 0
S3 0.26210 0.10500 0.45410 1.00000 0.02571 S 0
S4 0.11070 0.42460 0.52480 1.00000 0.03901 S 0
S5 0.28900 0.17460 0.94510 1.00000 0.01976 S 0
S6 0.16050 0.32860 0.95510 1.00000 0.03014 S 0
S7 0.31520 0.27560 0.57570 1.00000 0.02140 S 0
Wat1 0.34200 0.00000 0.98600 1.00000 0.06447 O 2
Wat2 0.15900 0.50000 0.98100 1.00000 0.04293 O 2

loop_
_cod_changelog_entry_id
_cod_changelog_entry_author
_cod_changelog_entry_date
_cod_changelog_entry_text
1
;cod-tools version 3.8.0
Id: cif_guess_AMCSD_atom_types 9581 2023-05-17 12:35:41Z saulius
;
2023-05-18T11:40:40+03:00
;Derived atom types and hydrogen counts
from atom names that follow the AMCSD naming convention
(Wat == water, O-H == hydroxyl).
;

loop_
_cod_related_entry_id
_cod_related_entry_database
_cod_related_entry_code
1 AMCSD 0012197
